data_4129729
loop_
_publ_author_name
'Ronson, Tanya K.'
'Roberts, Derrick A.'
'Black, Samuel P.'
'Nitschke, Jonathan R.'

_publ_section_title
;
 Stacking Interactions Drive Selective Self-Assembly and Self-Sorting of
 Pyrene-Based M(II)4L6 Architectures.
;
_journal_issue 45
_journal_name_full 'Journal of the American Chemical Society'
_journal_page_first 14502
_journal_page_last 14512
_journal_paper_doi 10.1021/jacs.5b09920
_journal_volume 137
_journal_year 2015
_chemical_formula_moiety 'C88 H64 N12 Zn2, 4(As F6), 2(C6 H6), 4(C2 H3 N)'
_chemical_formula_sum 'C108 H88 As4 F24 N16 Zn2'
_chemical_formula_weight 2496.36
_space_group_crystal_system monoclinic
_space_group_IT_number 14
_space_group_name_Hall '-P 2yn'
_space_group_name_H-M_alt 'P 1 21/n 1'
_atom_sites_solution_hydrogens geom
_audit_creation_method SHELXL-2014/6
_cell_angle_alpha 90
_cell_angle_beta 101.3570(10)
_cell_angle_gamma 90
_cell_formula_units_Z 2
_cell_length_a 10.2670(3)
_cell_length_b 28.1379(7)
_cell_length_c 18.4589(5)
_cell_measurement_reflns_used 9874
_cell_measurement_temperature 180(2)
_cell_measurement_theta_max 116.895
_cell_measurement_theta_min 5.806
_cell_volume 5228.2(2)
_computing_cell_refinement 'Bruker SAINT'
_computing_data_collection 'Bruker APEX2'
_computing_data_reduction 'Bruker SAINT'
_computing_structure_refinement 'SHELXL-2014/6 (Sheldrick, 2014)'
_computing_structure_solution 'SHELXT (Sheldrick, 2014)'
_diffrn_ambient_temperature 180(2)
_diffrn_measured_fraction_theta_full 0.993
_diffrn_measured_fraction_theta_max 0.993
_diffrn_measurement_device_type 'Bruker APEX-II CCD'
_diffrn_measurement_method '\f and \w scans'
_diffrn_radiation_monochromator graphite
_diffrn_radiation_source 'sealed tube'
_diffrn_radiation_type CuK\a
_diffrn_radiation_wavelength 1.54178
_diffrn_reflns_av_R_equivalents 0.0482
_diffrn_reflns_av_unetI/netI 0.0424
_diffrn_reflns_Laue_measured_fraction_full 0.993
_diffrn_reflns_Laue_measured_fraction_max 0.993
_diffrn_reflns_limit_h_max 9
_diffrn_reflns_limit_h_min -11
_diffrn_reflns_limit_k_max 30
_diffrn_reflns_limit_k_min -31
_diffrn_reflns_limit_l_max 20
_diffrn_reflns_limit_l_min -20
_diffrn_reflns_number 42000
_diffrn_reflns_point_group_measured_fraction_full 0.993
_diffrn_reflns_point_group_measured_fraction_max 0.993
_diffrn_reflns_theta_full 58.930
_diffrn_reflns_theta_max 58.928
_diffrn_reflns_theta_min 2.903
_diffrn_standards_number 0
_exptl_absorpt_coefficient_mu 2.839
_exptl_absorpt_correction_T_max 0.7516
_exptl_absorpt_correction_T_min 0.6555
_exptl_absorpt_correction_type multi-scan
_exptl_absorpt_process_details SADABS
_exptl_crystal_colour 'pale yellow'
_exptl_crystal_density_diffrn 1.586
_exptl_crystal_description block
_exptl_crystal_F_000 2512
_exptl_crystal_size_max 0.130
_exptl_crystal_size_mid 0.060
_exptl_crystal_size_min 0.030
_refine_diff_density_max 1.532
_refine_diff_density_min -0.532
_refine_diff_density_rms 0.117
_refine_ls_extinction_method none
_refine_ls_goodness_of_fit_ref 1.044
_refine_ls_hydrogen_treatment constr
_refine_ls_matrix_type full
_refine_ls_number_parameters 723
_refine_ls_number_reflns 7482
_refine_ls_number_restraints 509
_refine_ls_restrained_S_all 1.022
_refine_ls_R_factor_all 0.0880
_refine_ls_R_factor_gt 0.0577
_refine_ls_shift/su_max 0.001
_refine_ls_shift/su_mean 0.000
_refine_ls_structure_factor_coef Fsqd
_refine_ls_weighting_details 'w=1/[\s^2^(Fo^2^)+(0.0850P)^2^+10.6961P] where P=(Fo^2^+2Fc^2^)/3'
_refine_ls_weighting_scheme calc
_refine_ls_wR_factor_gt 0.1423
_refine_ls_wR_factor_ref 0.1592
_reflns_Friedel_coverage 0.000
_reflns_number_gt 5442
_reflns_number_total 7482
_reflns_threshold_expression 'I > 2\s(I)'
_cod_data_source_file ja5b09920_si_007.cif
_cod_data_source_block jn1434
_cod_original_sg_symbol_H-M 'P 21/n'
_cod_database_code 4129729
_shelx_space_group_comment
;
The symmetry employed for this shelxl refinement is uniquely defined
by the following loop, which should always be used as a source of
symmetry information in preference to the above space-group names.
They are only intended as comments.
;
_shelx_estimated_absorpt_t_min 0.709
_shelx_estimated_absorpt_t_max 0.920
_shelxl_version_number 2014/6

loop_
_space_group_symop_operation_xyz
'x, y, z'
'-x+1/2, y+1/2, -z+1/2'
'-x, -y, -z'
'x-1/2, -y-1/2, z-1/2'

loop_
_atom_site_label
_atom_site_type_symbol
_atom_site_fract_x
_atom_site_fract_y
_atom_site_fract_z
_atom_site_U_iso_or_equiv
_atom_site_adp_type
_atom_site_occupancy
_atom_site_site_symmetry_order
_atom_site_calc_flag
_atom_site_refinement_flags_posn
_atom_site_refinement_flags_adp
_atom_site_refinement_flags_occupancy
_atom_site_disorder_assembly
_atom_site_disorder_group
Zn1 Zn 0.43519(7) 0.16966(2) 0.48629(4) 0.0324(2) Uani 1 1 d . . . . .
N1 N 0.5258(4) 0.17558(14) 0.5974(2) 0.0317(10) Uani 1 1 d . . . . .
N2 N 0.3307(4) 0.23134(14) 0.5247(2) 0.0295(10) Uani 1 1 d . . . . .
N3 N 0.4183(4) 0.78222(13) 0.5497(2) 0.0283(10) Uani 1 1 d . . . . .
N4 N 0.6411(4) 0.82235(14) 0.6270(2) 0.0323(10) Uani 1 1 d . . . . .
N5 N 0.5455(5) 0.10841(16) 0.4659(3) 0.0421(12) Uani 1 1 d . . . . .
N6 N 0.2701(5) 0.12554(16) 0.5038(3) 0.0434(12) Uani 1 1 d . . . . .
C1 C 0.6196(5) 0.14660(19) 0.6346(3) 0.0376(13) Uani 1 1 d . U . . .
H1 H 0.6438 0.1191 0.6104 0.045 Uiso 1 1 calc R U . . .
C2 C 0.6823(6) 0.1553(2) 0.7068(3) 0.0411(14) Uani 1 1 d . U . . .
H2 H 0.7500 0.1346 0.7313 0.049 Uiso 1 1 calc R U . . .
C3 C 0.6451(5) 0.1943(2) 0.7424(3) 0.0414(14) Uani 1 1 d . U . . .
H3 H 0.6863 0.2010 0.7921 0.050 Uiso 1 1 calc R U . . .
C4 C 0.5468(5) 0.22383(19) 0.7049(3) 0.0382(13) Uani 1 1 d . U . . .
H4 H 0.5190 0.2508 0.7288 0.046 Uiso 1 1 calc R U . . .
C5 C 0.4894(5) 0.21373(18) 0.6327(3) 0.0313(12) Uani 1 1 d . U . . .
C6 C 0.3825(5) 0.24289(17) 0.5906(3) 0.0325(12) Uani 1 1 d . U . . .
H6 H 0.3522 0.2703 0.6124 0.039 Uiso 1 1 calc R U . . .
C7 C 0.2246(5) 0.25959(17) 0.4835(3) 0.0281(11) Uani 1 1 d . U . . .
C8 C 0.2277(5) 0.30886(17) 0.4878(3) 0.0282(11) Uani 1 1 d . U . . .
H8 H 0.2994 0.3244 0.5193 0.034 Uiso 1 1 calc R U . . .
C9 C 0.1259(5) 0.33537(17) 0.4462(3) 0.0296(11) Uani 1 1 d . U . . .
C10 C 0.0200(5) 0.31169(18) 0.4018(3) 0.0321(12) Uani 1 1 d . U . . .
H10 H -0.0507 0.3295 0.3735 0.038 Uiso 1 1 calc R U . . .
C11 C 0.0170(5) 0.26263(18) 0.3988(3) 0.0334(12) Uani 1 1 d . U . . .
H11 H -0.0568 0.2469 0.3692 0.040 Uiso 1 1 calc R U . . .
C12 C 0.1197(5) 0.23643(18) 0.4381(3) 0.0304(12) Uani 1 1 d . U . . .
H12 H 0.1192 0.2028 0.4344 0.037 Uiso 1 1 calc R U . . .
C13 C 0.1301(5) 0.38819(17) 0.4496(3) 0.0267(11) Uani 1 1 d . U . . .
C14 C 0.1726(5) 0.41142(17) 0.5164(3) 0.0272(11) Uani 1 1 d . U . . .
H14 H 0.1987 0.3931 0.5601 0.033 Uiso 1 1 calc R U . . .
C15 C 0.1780(4) 0.46076(17) 0.5214(3) 0.0261(11) Uani 1 1 d . U . . .
C16 C 0.1400(4) 0.48810(17) 0.4555(2) 0.0229(10) Uani 1 1 d . U . . .
C17 C 0.0957(4) 0.46479(17) 0.3871(3) 0.0255(11) Uani 1 1 d . U . . .
C18 C 0.0912(5) 0.41504(17) 0.3855(3) 0.0291(11) Uani 1 1 d . U . . .
H18 H 0.0611 0.3993 0.3398 0.035 Uiso 1 1 calc R U . . .
C19 C 0.1438(4) 0.53846(17) 0.4584(2) 0.0226(10) Uani 1 1 d . U . . .
C20 C 0.1907(4) 0.56231(17) 0.5266(3) 0.0253(11) Uani 1 1 d . U . . .
C21 C 0.1990(5) 0.61153(17) 0.5274(3) 0.0273(11) Uani 1 1 d . U . . .
H21 H 0.2333 0.6272 0.5727 0.033 Uiso 1 1 calc R U . . .
C22 C 0.1587(5) 0.63856(18) 0.4642(3) 0.0281(11) Uani 1 1 d . U . . .
C23 C 0.1078(5) 0.61528(17) 0.3978(3) 0.0285(11) Uani 1 1 d . U . . .
H23 H 0.0765 0.6336 0.3546 0.034 Uiso 1 1 calc R U . . .
C24 C 0.1015(4) 0.56594(17) 0.3932(3) 0.0262(11) Uani 1 1 d . U . . .
C25 C 0.0600(5) 0.54106(18) 0.3247(3) 0.0310(12) Uani 1 1 d . U . . .
H25 H 0.0331 0.5587 0.2804 0.037 Uiso 1 1 calc R U . . .
C26 C 0.0581(5) 0.49306(18) 0.3218(3) 0.0311(12) Uani 1 1 d . U . . .
H26 H 0.0313 0.4777 0.2754 0.037 Uiso 1 1 calc R U . . .
C27 C 0.2201(5) 0.48580(17) 0.5897(3) 0.0273(11) Uani 1 1 d . U . . .
H27 H 0.2440 0.4682 0.6343 0.033 Uiso 1 1 calc R U . . .
C28 C 0.2265(5) 0.53335(18) 0.5922(3) 0.0294(12) Uani 1 1 d . U . . .
H28 H 0.2555 0.5485 0.6385 0.035 Uiso 1 1 calc R U . . .
C29 C 0.1716(5) 0.69078(18) 0.4663(3) 0.0280(11) Uani 1 1 d . U . . .
C30 C 0.2849(5) 0.71203(17) 0.5060(3) 0.0280(11) Uani 1 1 d . U . . .
H30 H 0.3537 0.6926 0.5325 0.034 Uiso 1 1 calc R U . . .
C31 C 0.3007(5) 0.76072(18) 0.5082(3) 0.0293(12) Uani 1 1 d . U . . .
C32 C 0.2008(5) 0.78974(18) 0.4686(3) 0.0340(12) Uani 1 1 d . U . . .
H32 H 0.2112 0.8233 0.4691 0.041 Uiso 1 1 calc R U . . .
C33 C 0.0877(5) 0.76922(18) 0.4288(3) 0.0338(12) Uani 1 1 d . U . . .
H33 H 0.0193 0.7888 0.4021 0.041 Uiso 1 1 calc R U . . .
C34 C 0.0720(5) 0.72072(18) 0.4272(3) 0.0302(12) Uani 1 1 d . U . . .
H34 H -0.0069 0.7072 0.3993 0.036 Uiso 1 1 calc R U . . .
C35 C 0.4570(5) 0.76967(17) 0.6168(3) 0.0314(12) Uani 1 1 d . U . . .
H35 H 0.4089 0.7462 0.6377 0.038 Uiso 1 1 calc R U . . .
C36 C 0.5753(5) 0.79130(18) 0.6619(3) 0.0320(12) Uani 1 1 d . U . . .
C37 C 0.6132(6) 0.7817(2) 0.7357(3) 0.0407(14) Uani 1 1 d . U . . .
H37 H 0.5658 0.7591 0.7586 0.049 Uiso 1 1 calc R U . . .
C38 C 0.7208(6) 0.8052(2) 0.7764(3) 0.0476(15) Uani 1 1 d . U . . .
H38 H 0.7480 0.7994 0.8279 0.057 Uiso 1 1 calc R U . . .
C39 C 0.7875(6) 0.8370(2) 0.7417(3) 0.0475(15) Uani 1 1 d . U . . .
H39 H 0.8628 0.8533 0.7685 0.057 Uiso 1 1 calc R U . . .
C40 C 0.7449(6) 0.8450(2) 0.6681(3) 0.0421(14) Uani 1 1 d . U . . .
H40 H 0.7909 0.8678 0.6446 0.051 Uiso 1 1 calc R U . . .
C41 C 0.5907(6) 0.0789(2) 0.4381(3) 0.0437(14) Uani 1 1 d . U . . .
C42 C 0.6490(7) 0.0406(2) 0.4020(4) 0.0619(18) Uani 1 1 d . U . . .
H42A H 0.7111 0.0540 0.3733 0.093 Uiso 1 1 calc R U . . .
H42B H 0.5786 0.0233 0.3689 0.093 Uiso 1 1 calc R U . . .
H42C H 0.6968 0.0188 0.4395 0.093 Uiso 1 1 calc R U . . .
C43 C 0.1726(7) 0.1079(2) 0.5051(3) 0.0482(15) Uani 1 1 d . U . . .
C44 C 0.0419(7) 0.0853(3) 0.5041(4) 0.087(3) Uani 1 1 d . U . . .
H44A H -0.0183 0.0926 0.4573 0.130 Uiso 1 1 calc R U . . .
H44B H 0.0044 0.0976 0.5453 0.130 Uiso 1 1 calc R U . . .
H44C H 0.0533 0.0508 0.5092 0.130 Uiso 1 1 calc R U . . .
C45 C 1.0623(4) 0.1019(2) 0.7207(3) 0.084(2) Uani 1 1 d G U . . .
H45 H 0.9731 0.0944 0.7233 0.101 Uiso 1 1 calc R U . . .
C46 C 1.1462(6) 0.06660(15) 0.7037(3) 0.083(2) Uani 1 1 d G U . . .
H46 H 1.1144 0.0350 0.6946 0.100 Uiso 1 1 calc R U . . .
C47 C 1.2767(5) 0.07754(18) 0.6999(3) 0.077(2) Uani 1 1 d G U . . .
H47 H 1.3341 0.0534 0.6882 0.093 Uiso 1 1 calc R U . . .
C48 C 1.3233(4) 0.1237(2) 0.7131(3) 0.080(2) Uani 1 1 d G U . . .
H48 H 1.4125 0.1312 0.7106 0.096 Uiso 1 1 calc R U . . .
C49 C 1.2394(6) 0.15899(15) 0.7302(3) 0.079(2) Uani 1 1 d G U . . .
H49 H 1.2712 0.1906 0.7392 0.095 Uiso 1 1 calc R U . . .
C50 C 1.1089(5) 0.14805(18) 0.7339(3) 0.077(2) Uani 1 1 d G U . . .
H50 H 1.0515 0.1721 0.7456 0.093 Uiso 1 1 calc R U . . .
As1 As 1.22501(6) 0.84775(2) 0.73072(3) 0.0443(2) Uani 1 1 d D . . . .
F1 F 1.1887(5) 0.90451(16) 0.7409(3) 0.1193(18) Uani 1 1 d . . . . .
F4 F 1.2642(5) 0.78964(15) 0.7216(3) 0.0962(14) Uani 1 1 d . . . . .
F2 F 1.3826(5) 0.86382(19) 0.7231(4) 0.0833(17) Uani 0.863(6) 1 d D U P A 1
F3 F 1.2836(7) 0.8413(2) 0.8232(3) 0.109(2) Uani 0.863(6) 1 d D U P A 1
F5 F 1.0753(5) 0.8284(2) 0.7405(4) 0.108(2) Uani 0.863(6) 1 d D U P A 1
F6 F 1.1810(8) 0.8511(2) 0.6385(3) 0.124(2) Uani 0.863(6) 1 d D U P A 1
F2' F 1.315(4) 0.8597(14) 0.6670(19) 0.106(7) Uani 0.137(6) 1 d D U P A 2
F3' F 1.374(3) 0.8563(15) 0.784(3) 0.109(7) Uani 0.137(6) 1 d D U P A 2
F5' F 1.156(4) 0.8475(15) 0.8063(17) 0.113(7) Uani 0.137(6) 1 d D U P A 2
F6' F 1.077(3) 0.8502(14) 0.669(2) 0.103(7) Uani 0.137(6) 1 d D U P A 2
As2 As 0.75403(8) 0.00542(2) 0.63773(4) 0.0576(3) Uani 1 1 d . . . . .
F7 F 0.8095(5) 0.02895(17) 0.7223(2) 0.1000(15) Uani 1 1 d . . . . .
F8 F 0.9007(5) -0.0208(2) 0.6392(3) 0.1250(19) Uani 1 1 d . . . . .
F9 F 0.6959(5) -0.04317(14) 0.6766(2) 0.0938(15) Uani 1 1 d . . . . .
F10 F 0.6939(6) -0.01706(17) 0.5528(2) 0.1066(17) Uani 1 1 d . . . . .
F11 F 0.6061(4) 0.03261(14) 0.6365(3) 0.0932(14) Uani 1 1 d . . . . .
F12 F 0.8080(4) 0.05495(14) 0.5976(2) 0.0753(11) Uani 1 1 d . . . . .
N1S N 0.5760(5) 0.6642(2) 0.6336(3) 0.0611(15) Uani 1 1 d . . . . .
C1S C 0.5699(6) 0.6252(3) 0.6180(3) 0.0467(15) Uani 1 1 d . U . . .
C2S C 0.5634(6) 0.5757(2) 0.5993(4) 0.0574(17) Uani 1 1 d . U . . .
H2S1 H 0.5975 0.5569 0.6436 0.086 Uiso 1 1 calc R U . . .
H2S2 H 0.6172 0.5696 0.5619 0.086 Uiso 1 1 calc R U . . .
H2S3 H 0.4709 0.5669 0.5795 0.086 Uiso 1 1 calc R U . . .
N2S N 0.9806(6) 0.8652(3) 0.9207(3) 0.081(2) Uani 1 1 d . . . . .
C3S C 0.9624(6) 0.9003(3) 0.8916(4) 0.0577(18) Uani 1 1 d . U . . .
C4S C 0.9388(8) 0.9440(3) 0.8517(6) 0.097(3) Uani 1 1 d . U . . .
H4S1 H 0.9933 0.9451 0.8137 0.145 Uiso 1 1 calc R U . . .
H4S2 H 0.9622 0.9708 0.8858 0.145 Uiso 1 1 calc R U . . .
H4S3 H 0.8447 0.9462 0.8281 0.145 Uiso 1 1 calc R U . . .

loop_
_atom_site_aniso_label
_atom_site_aniso_U_11
_atom_site_aniso_U_22
_atom_site_aniso_U_33
_atom_site_aniso_U_23
_atom_site_aniso_U_13
_atom_site_aniso_U_12
Zn1 0.0396(4) 0.0243(4) 0.0332(4) -0.0023(3) 0.0068(3) -0.0001(3)
N1 0.036(3) 0.026(2) 0.034(2) 0.002(2) 0.009(2) 0.001(2)
N2 0.036(3) 0.020(2) 0.032(2) 0.0000(19) 0.007(2) -0.0011(19)
N3 0.032(2) 0.021(2) 0.032(2) -0.0053(19) 0.0067(19) 0.0022(19)
N4 0.035(3) 0.027(2) 0.034(2) -0.008(2) 0.006(2) 0.001(2)
N5 0.054(3) 0.026(3) 0.047(3) -0.006(2) 0.012(2) 0.005(2)
N6 0.050(3) 0.032(3) 0.051(3) 0.002(2) 0.016(2) -0.011(2)
C1 0.037(3) 0.032(3) 0.044(3) 0.003(3) 0.010(3) 0.007(3)
C2 0.035(3) 0.045(4) 0.041(3) 0.009(3) 0.003(3) 0.003(3)
C3 0.040(3) 0.049(4) 0.034(3) 0.002(3) 0.003(2) -0.004(3)
C4 0.043(3) 0.033(3) 0.038(3) -0.005(2) 0.008(2) 0.005(3)
C5 0.034(3) 0.027(3) 0.035(3) 0.001(2) 0.010(2) 0.000(2)
C6 0.037(3) 0.020(3) 0.042(3) -0.003(2) 0.011(2) 0.000(2)
C7 0.033(3) 0.021(3) 0.032(3) -0.003(2) 0.012(2) 0.002(2)
C8 0.028(3) 0.028(3) 0.030(3) -0.005(2) 0.007(2) -0.003(2)
C9 0.031(3) 0.028(3) 0.032(3) -0.002(2) 0.011(2) -0.001(2)
C10 0.034(3) 0.032(3) 0.031(3) -0.001(2) 0.007(2) 0.003(2)
C11 0.035(3) 0.034(3) 0.029(3) -0.006(2) 0.003(2) -0.007(2)
C12 0.040(3) 0.024(3) 0.029(3) -0.005(2) 0.010(2) 0.000(2)
C13 0.022(3) 0.026(3) 0.032(3) 0.000(2) 0.006(2) 0.002(2)
C14 0.022(3) 0.029(3) 0.030(3) 0.004(2) 0.002(2) 0.000(2)
C15 0.020(3) 0.027(3) 0.030(3) 0.000(2) 0.002(2) 0.002(2)
C16 0.014(2) 0.026(3) 0.029(2) 0.000(2) 0.005(2) 0.000(2)
C17 0.020(3) 0.026(3) 0.031(3) 0.001(2) 0.005(2) 0.000(2)
C18 0.025(3) 0.028(3) 0.034(3) -0.004(2) 0.005(2) -0.004(2)
C19 0.016(2) 0.025(3) 0.027(2) 0.0007(19) 0.007(2) 0.000(2)
C20 0.016(2) 0.030(3) 0.030(3) -0.001(2) 0.006(2) 0.001(2)
C21 0.024(3) 0.029(3) 0.027(3) -0.008(2) 0.001(2) 0.001(2)
C22 0.022(3) 0.030(3) 0.033(3) 0.001(2) 0.008(2) 0.003(2)
C23 0.025(3) 0.028(3) 0.033(3) 0.002(2) 0.006(2) 0.002(2)
C24 0.016(2) 0.032(3) 0.030(3) -0.001(2) 0.003(2) 0.001(2)
C25 0.031(3) 0.032(3) 0.028(3) 0.005(2) -0.001(2) -0.001(2)
C26 0.033(3) 0.034(3) 0.026(3) 0.000(2) 0.005(2) -0.003(2)
C27 0.025(3) 0.030(3) 0.026(3) 0.004(2) 0.003(2) 0.004(2)
C28 0.026(3) 0.039(3) 0.022(3) -0.003(2) 0.001(2) 0.000(2)
C29 0.030(3) 0.030(3) 0.027(3) -0.003(2) 0.012(2) 0.000(2)
C30 0.029(3) 0.029(3) 0.026(3) 0.006(2) 0.006(2) 0.008(2)
C31 0.035(3) 0.030(3) 0.024(3) -0.002(2) 0.009(2) 0.001(2)
C32 0.039(3) 0.023(3) 0.042(3) 0.002(2) 0.012(2) 0.001(2)
C33 0.030(3) 0.032(3) 0.039(3) 0.003(2) 0.005(2) 0.009(2)
C34 0.029(3) 0.032(3) 0.029(3) -0.003(2) 0.006(2) 0.003(2)
C35 0.038(3) 0.023(3) 0.036(3) -0.002(2) 0.012(2) 0.000(2)
C36 0.036(3) 0.028(3) 0.033(3) -0.005(2) 0.008(2) 0.005(2)
C37 0.046(3) 0.044(4) 0.032(3) -0.001(3) 0.007(3) 0.005(3)
C38 0.046(4) 0.064(4) 0.032(3) -0.007(3) 0.006(3) 0.014(3)
C39 0.039(3) 0.061(4) 0.040(3) -0.025(3) 0.002(3) 0.002(3)
C40 0.040(3) 0.042(4) 0.045(3) -0.012(3) 0.012(3) -0.008(3)
C41 0.045(4) 0.033(3) 0.052(4) 0.003(3) 0.005(3) -0.002(3)
C42 0.072(5) 0.049(4) 0.066(4) -0.011(3) 0.018(4) 0.014(3)
C43 0.061(4) 0.041(4) 0.043(4) -0.003(3) 0.013(3) 0.002(3)
C44 0.069(5) 0.110(7) 0.088(6) -0.007(5) 0.029(4) -0.034(5)
C45 0.065(5) 0.113(6) 0.078(5) -0.008(5) 0.022(4) -0.012(4)
C46 0.087(5) 0.097(6) 0.062(5) -0.010(4) 0.004(4) -0.009(4)
C47 0.077(5) 0.102(5) 0.051(4) 0.010(4) 0.007(4) 0.027(4)
C48 0.064(5) 0.111(6) 0.068(5) 0.017(5) 0.018(4) -0.004(4)
C49 0.101(6) 0.083(5) 0.057(5) 0.011(4) 0.027(4) -0.009(4)
C50 0.084(5) 0.084(5) 0.061(5) 0.006(4) 0.009(4) 0.007(4)
As1 0.0384(4) 0.0497(4) 0.0445(4) -0.0122(3) 0.0074(3) -0.0087(3)
F1 0.103(4) 0.069(3) 0.189(6) -0.025(3) 0.037(4) 0.012(3)
F4 0.093(3) 0.060(3) 0.138(4) -0.021(3) 0.027(3) -0.003(2)
F2 0.057(3) 0.095(4) 0.103(5) -0.018(3) 0.027(3) -0.018(3)
F3 0.125(5) 0.139(5) 0.055(3) -0.009(3) -0.001(3) -0.009(4)
F5 0.052(3) 0.103(4) 0.182(6) -0.026(4) 0.054(4) -0.023(3)
F6 0.148(6) 0.156(6) 0.054(3) 0.004(3) -0.014(3) -0.026(5)
F2' 0.107(14) 0.130(14) 0.080(13) -0.002(13) 0.019(12) -0.013(13)
F3' 0.094(13) 0.130(14) 0.093(13) -0.018(13) -0.008(13) -0.008(13)
F5' 0.111(14) 0.129(14) 0.104(13) 0.004(13) 0.035(13) 0.001(13)
F6' 0.087(13) 0.113(13) 0.099(14) -0.012(13) -0.005(13) -0.013(13)
As2 0.0758(6) 0.0415(5) 0.0565(5) -0.0005(3) 0.0151(4) 0.0045(4)
F7 0.136(4) 0.098(4) 0.066(3) -0.012(2) 0.020(3) -0.037(3)
F8 0.105(4) 0.136(5) 0.137(5) 0.017(4) 0.028(3) 0.052(4)
F9 0.147(4) 0.046(2) 0.089(3) 0.010(2) 0.023(3) -0.012(3)
F10 0.155(5) 0.087(3) 0.072(3) -0.013(2) 0.007(3) -0.026(3)
F11 0.072(3) 0.061(3) 0.152(4) 0.016(3) 0.035(3) 0.002(2)
F12 0.077(3) 0.071(3) 0.083(3) 0.013(2) 0.028(2) -0.007(2)
N1S 0.053(4) 0.068(4) 0.061(4) 0.003(3) 0.007(3) 0.005(3)
C1S 0.035(3) 0.063(4) 0.041(4) 0.007(3) 0.004(3) 0.004(3)
C2S 0.038(4) 0.061(4) 0.074(5) 0.008(4) 0.012(3) -0.001(3)
N2S 0.056(4) 0.119(6) 0.063(4) 0.020(4) -0.003(3) 0.004(4)
C3S 0.036(4) 0.077(5) 0.054(4) -0.008(4) -0.007(3) -0.003(4)
C4S 0.063(5) 0.061(5) 0.160(9) 0.005(5) 0.007(5) -0.009(4)

loop_
_atom_type_symbol
_atom_type_description
_atom_type_scat_dispersion_real
_atom_type_scat_dispersion_imag
_atom_type_scat_source
C C 0.0181 0.0091 'International Tables Vol C Tables 4.2.6.8 and 6.1.1.4'
H H 0.0000 0.0000 'International Tables Vol C Tables 4.2.6.8 and 6.1.1.4'
N N 0.0311 0.0180 'International Tables Vol C Tables 4.2.6.8 and 6.1.1.4'
F F 0.0727 0.0534 'International Tables Vol C Tables 4.2.6.8 and 6.1.1.4'
Zn Zn -1.5491 0.6778 'International Tables Vol C Tables 4.2.6.8 and 6.1.1.4'
As As -0.9300 1.0051 'International Tables Vol C Tables 4.2.6.8 and 6.1.1.4'

loop_
_geom_angle_atom_site_label_1
_geom_angle_atom_site_label_2
_geom_angle_atom_site_label_3
_geom_angle
_geom_angle_site_symmetry_1
_geom_angle_site_symmetry_3
N1 Zn1 N4 168.40(16) . 3_666
N1 Zn1 N5 95.09(17) . .
N4 Zn1 N5 91.00(17) 3_666 .
N1 Zn1 N6 96.28(17) . .
N4 Zn1 N6 93.45(17) 3_666 .
N5 Zn1 N6 91.24(18) . .
N1 Zn1 N3 92.76(15) . 3_666
N4 Zn1 N3 77.19(16) 3_666 3_666
N5 Zn1 N3 91.44(17) . 3_666
N6 Zn1 N3 170.31(16) . 3_666
N1 Zn1 N2 76.96(15) . .
N4 Zn1 N2 97.18(15) 3_666 .
N5 Zn1 N2 171.79(16) . .
N6 Zn1 N2 87.66(16) . .
N3 Zn1 N2 90.99(14) 3_666 .
C1 N1 C5 118.4(4) . .
C1 N1 Zn1 126.2(4) . .
C5 N1 Zn1 115.3(3) . .
C6 N2 C7 119.7(4) . .
C6 N2 Zn1 111.5(3) . .
C7 N2 Zn1 128.6(3) . .
C35 N3 C31 118.2(4) . .
C35 N3 Zn1 111.1(3) . 3_666
C31 N3 Zn1 130.4(3) . 3_666
C40 N4 C36 117.2(4) . .
C40 N4 Zn1 127.7(4) . 3_666
C36 N4 Zn1 115.1(3) . 3_666
C41 N5 Zn1 163.4(5) . .
C43 N6 Zn1 168.6(5) . .
N1 C1 C2 122.4(5) . .
N1 C1 H1 118.8 . .
C2 C1 H1 118.8 . .
C3 C2 C1 118.9(5) . .
C3 C2 H2 120.6 . .
C1 C2 H2 120.6 . .
C2 C3 C4 119.0(5) . .
C2 C3 H3 120.5 . .
C4 C3 H3 120.5 . .
C5 C4 C3 119.4(5) . .
C5 C4 H4 120.3 . .
C3 C4 H4 120.3 . .
N1 C5 C4 121.8(5) . .
N1 C5 C6 116.0(4) . .
C4 C5 C6 122.1(5) . .
N2 C6 C5 119.6(5) . .
N2 C6 H6 120.2 . .
C5 C6 H6 120.2 . .
C8 C7 C12 120.6(5) . .
C8 C7 N2 120.9(4) . .
C12 C7 N2 118.4(4) . .
C9 C8 C7 119.9(5) . .
C9 C8 H8 120.0 . .
C7 C8 H8 120.0 . .
C8 C9 C10 118.9(5) . .
C8 C9 C13 120.1(4) . .
C10 C9 C13 121.0(4) . .
C11 C10 C9 120.7(5) . .
C11 C10 H10 119.7 . .
C9 C10 H10 119.7 . .
C12 C11 C10 120.4(5) . .
C12 C11 H11 119.8 . .
C10 C11 H11 119.8 . .
C11 C12 C7 119.4(5) . .
C11 C12 H12 120.3 . .
C7 C12 H12 120.3 . .
C14 C13 C18 119.1(5) . .
C14 C13 C9 120.6(4) . .
C18 C13 C9 120.3(4) . .
C13 C14 C15 122.0(4) . .
C13 C14 H14 119.0 . .
C15 C14 H14 119.0 . .
C14 C15 C16 118.8(4) . .
C14 C15 C27 123.3(4) . .
C16 C15 C27 118.0(4) . .
C17 C16 C19 119.8(4) . .
C17 C16 C15 119.8(4) . .
C19 C16 C15 120.4(4) . .
C18 C17 C16 119.0(4) . .
C18 C17 C26 122.4(4) . .
C16 C17 C26 118.7(4) . .
C13 C18 C17 121.4(4) . .
C13 C18 H18 119.3 . .
C17 C18 H18 119.3 . .
C16 C19 C20 120.4(4) . .
C16 C19 C24 120.6(4) . .
C20 C19 C24 119.0(4) . .
C21 C20 C19 119.3(4) . .
C21 C20 C28 123.3(4) . .
C19 C20 C28 117.4(4) . .
C22 C21 C20 122.1(4) . .
C22 C21 H21 118.9 . .
C20 C21 H21 118.9 . .
C21 C22 C23 118.6(5) . .
C21 C22 C29 121.0(4) . .
C23 C22 C29 120.4(4) . .
C24 C23 C22 121.7(5) . .
C24 C23 H23 119.1 . .
C22 C23 H23 119.1 . .
C23 C24 C19 119.2(4) . .
C23 C24 C25 122.9(4) . .
C19 C24 C25 117.9(4) . .
C26 C25 C24 121.5(5) . .
C26 C25 H25 119.2 . .
C24 C25 H25 119.2 . .
C25 C26 C17 121.5(5) . .
C25 C26 H26 119.3 . .
C17 C26 H26 119.3 . .
C28 C27 C15 121.6(4) . .
C28 C27 H27 119.2 . .
C15 C27 H27 119.2 . .
C27 C28 C20 122.1(4) . .
C27 C28 H28 118.9 . .
C20 C28 H28 118.9 . .
C30 C29 C34 117.5(5) . .
C30 C29 C22 120.4(4) . .
C34 C29 C22 122.0(4) . .
C31 C30 C29 121.8(5) . .
C31 C30 H30 119.1 . .
C29 C30 H30 119.1 . .
C30 C31 C32 119.6(5) . .
C30 C31 N3 121.2(4) . .
C32 C31 N3 119.2(4) . .
C33 C32 C31 119.3(5) . .
C33 C32 H32 120.3 . .
C31 C32 H32 120.3 . .
C32 C33 C34 120.8(5) . .
C32 C33 H33 119.6 . .
C34 C33 H33 119.6 . .
C33 C34 C29 120.9(5) . .
C33 C34 H34 119.6 . .
C29 C34 H34 119.6 . .
N3 C35 C36 120.2(5) . .
N3 C35 H35 119.9 . .
C36 C35 H35 119.9 . .
N4 C36 C37 122.3(5) . .
N4 C36 C35 116.0(4) . .
C37 C36 C35 121.7(5) . .
C36 C37 C38 119.2(6) . .
C36 C37 H37 120.4 . .
C38 C37 H37 120.4 . .
C39 C38 C37 118.8(5) . .
C39 C38 H38 120.6 . .
C37 C38 H38 120.6 . .
C38 C39 C40 119.2(5) . .
C38 C39 H39 120.4 . .
C40 C39 H39 120.4 . .
N4 C40 C39 123.2(6) . .
N4 C40 H40 118.4 . .
C39 C40 H40 118.4 . .
N5 C41 C42 179.9(8) . .
C41 C42 H42A 109.5 . .
C41 C42 H42B 109.5 . .
H42A C42 H42B 109.5 . .
C41 C42 H42C 109.5 . .
H42A C42 H42C 109.5 . .
H42B C42 H42C 109.5 . .
N6 C43 C44 178.0(7) . .
C43 C44 H44A 109.5 . .
C43 C44 H44B 109.5 . .
H44A C44 H44B 109.5 . .
C43 C44 H44C 109.5 . .
H44A C44 H44C 109.5 . .
H44B C44 H44C 109.5 . .
C46 C45 C50 120.0 . .
C46 C45 H45 120.0 . .
C50 C45 H45 120.0 . .
C45 C46 C47 120.0 . .
C45 C46 H46 120.0 . .
C47 C46 H46 120.0 . .
C48 C47 C46 120.0 . .
C48 C47 H47 120.0 . .
C46 C47 H47 120.0 . .
C47 C48 C49 120.0 . .
C47 C48 H48 120.0 . .
C49 C48 H48 120.0 . .
C48 C49 C50 120.0 . .
C48 C49 H49 120.0 . .
C50 C49 H49 120.0 . .
C49 C50 C45 120.0 . .
C49 C50 H50 120.0 . .
C45 C50 H50 120.0 . .
F3' As1 F1 89.7(15) . .
F3' As1 F2' 79(2) . .
F1 As1 F2' 93.0(14) . .
F1 As1 F5 94.0(3) . .
F1 As1 F6 92.3(3) . .
F5 As1 F6 93.3(4) . .
F3' As1 F5' 90(2) . .
F1 As1 F5' 76.6(15) . .
F2' As1 F5' 165(2) . .
F3' As1 F4 89.4(15) . .
F1 As1 F4 179.0(3) . .
F2' As1 F4 87.2(14) . .
F5 As1 F4 86.5(3) . .
F6 As1 F4 88.6(3) . .
F5' As1 F4 103.0(15) . .
F1 As1 F3 91.8(3) . .
F5 As1 F3 90.5(4) . .
F6 As1 F3 174.2(4) . .
F4 As1 F3 87.3(3) . .
F3' As1 F6' 168(2) . .
F1 As1 F6' 81.2(13) . .
F2' As1 F6' 94(2) . .
F5' As1 F6' 95(2) . .
F4 As1 F6' 99.7(13) . .
F1 As1 F2 89.5(3) . .
F5 As1 F2 176.1(3) . .
F6 As1 F2 88.4(4) . .
F4 As1 F2 90.0(2) . .
F3 As1 F2 87.6(3) . .
F8 As2 F7 91.1(3) . .
F8 As2 F10 90.8(3) . .
F7 As2 F10 178.1(3) . .
F8 As2 F11 179.4(3) . .
F7 As2 F11 88.5(3) . .
F10 As2 F11 89.6(3) . .
F8 As2 F9 91.6(3) . .
F7 As2 F9 90.5(2) . .
F10 As2 F9 89.7(2) . .
F11 As2 F9 88.9(2) . .
F8 As2 F12 89.9(3) . .
F7 As2 F12 90.1(2) . .
F10 As2 F12 89.6(2) . .
F11 As2 F12 89.6(2) . .
F9 As2 F12 178.4(2) . .
N1S C1S C2S 179.2(7) . .
C1S C2S H2S1 109.5 . .
C1S C2S H2S2 109.5 . .
H2S1 C2S H2S2 109.5 . .
C1S C2S H2S3 109.5 . .
H2S1 C2S H2S3 109.5 . .
H2S2 C2S H2S3 109.5 . .
N2S C3S C4S 177.5(9) . .
C3S C4S H4S1 109.5 . .
C3S C4S H4S2 109.5 . .
H4S1 C4S H4S2 109.5 . .
C3S C4S H4S3 109.5 . .
H4S1 C4S H4S3 109.5 . .
H4S2 C4S H4S3 109.5 . .

loop_
_geom_bond_atom_site_label_1
_geom_bond_atom_site_label_2
_geom_bond_distance
_geom_bond_site_symmetry_2
Zn1 N1 2.085(4) .
Zn1 N4 2.096(4) 3_666
Zn1 N5 2.136(5) .
Zn1 N6 2.176(5) .
Zn1 N3 2.221(4) 3_666
Zn1 N2 2.228(4) .
N1 C1 1.343(6) .
N1 C5 1.347(6) .
N2 C6 1.270(6) .
N2 C7 1.439(6) .
N3 C35 1.275(6) .
N3 C31 1.430(6) .
N3 Zn1 2.221(4) 3_666
N4 C40 1.341(7) .
N4 C36 1.344(7) .
N4 Zn1 2.096(4) 3_666
N5 C41 1.124(7) .
N6 C43 1.122(7) .
C1 C2 1.382(7) .
C1 H1 0.9500 .
C2 C3 1.373(8) .
C2 H2 0.9500 .
C3 C4 1.383(7) .
C3 H3 0.9500 .
C4 C5 1.376(7) .
C4 H4 0.9500 .
C5 C6 1.465(7) .
C6 H6 0.9500 .
C7 C8 1.389(7) .
C7 C12 1.389(7) .
C8 C9 1.387(7) .
C8 H8 0.9500 .
C9 C10 1.394(7) .
C9 C13 1.488(7) .
C10 C11 1.382(7) .
C10 H10 0.9500 .
C11 C12 1.372(7) .
C11 H11 0.9500 .
C12 H12 0.9500 .
C13 C14 1.388(7) .
C13 C18 1.395(7) .
C14 C15 1.392(7) .
C14 H14 0.9500 .
C15 C16 1.426(6) .
C15 C27 1.435(7) .
C16 C17 1.417(6) .
C16 C19 1.418(7) .
C17 C18 1.401(7) .
C17 C26 1.432(7) .
C18 H18 0.9500 .
C19 C20 1.424(6) .
C19 C24 1.425(6) .
C20 C21 1.387(7) .
C20 C28 1.446(7) .
C21 C22 1.385(7) .
C21 H21 0.9500 .
C22 C23 1.398(7) .
C22 C29 1.475(7) .
C23 C24 1.392(7) .
C23 H23 0.9500 .
C24 C25 1.433(7) .
C25 C26 1.352(7) .
C25 H25 0.9500 .
C26 H26 0.9500 .
C27 C28 1.340(7) .
C27 H27 0.9500 .
C28 H28 0.9500 .
C29 C30 1.383(7) .
C29 C34 1.408(7) .
C30 C31 1.379(7) .
C30 H30 0.9500 .
C31 C32 1.399(7) .
C32 C33 1.373(7) .
C32 H32 0.9500 .
C33 C34 1.374(7) .
C33 H33 0.9500 .
C34 H34 0.9500 .
C35 C36 1.463(7) .
C35 H35 0.9500 .
C36 C37 1.369(7) .
C37 C38 1.377(8) .
C37 H37 0.9500 .
C38 C39 1.360(9) .
C38 H38 0.9500 .
C39 C40 1.363(8) .
C39 H39 0.9500 .
C40 H40 0.9500 .
C41 C42 1.455(9) .
C42 H42A 0.9800 .
C42 H42B 0.9800 .
C42 H42C 0.9800 .
C43 C44 1.481(10) .
C44 H44A 0.9800 .
C44 H44B 0.9800 .
C44 H44C 0.9800 .
C45 C46 1.3900 .
C45 C50 1.3900 .
C45 H45 0.9500 .
C46 C47 1.3900 .
C46 H46 0.9500 .
C47 C48 1.3900 .
C47 H47 0.9500 .
C48 C49 1.3900 .
C48 H48 0.9500 .
C49 C50 1.3900 .
C49 H49 0.9500 .
C50 H50 0.9500 .
As1 F3' 1.659(15) .
As1 F1 1.659(4) .
As1 F2' 1.666(15) .
As1 F5 1.673(5) .
As1 F6 1.676(5) .
As1 F5' 1.687(15) .
As1 F4 1.700(4) .
As1 F3 1.704(5) .
As1 F6' 1.710(15) .
As1 F2 1.712(4) .
As2 F8 1.673(5) .
As2 F7 1.688(4) .
As2 F10 1.691(4) .
As2 F11 1.697(4) .
As2 F9 1.705(4) .
As2 F12 1.720(4) .
N1S C1S 1.132(8) .
C1S C2S 1.434(9) .
C2S H2S1 0.9800 .
C2S H2S2 0.9800 .
C2S H2S3 0.9800 .
N2S C3S 1.121(9) .
C3S C4S 1.430(11) .
C4S H4S1 0.9800 .
C4S H4S2 0.9800 .
C4S H4S3 0.9800 .

loop_
_geom_torsion_atom_site_label_1
_geom_torsion_atom_site_label_2
_geom_torsion_atom_site_label_3
_geom_torsion_atom_site_label_4
_geom_torsion
_geom_torsion_site_symmetry_1
C5 N1 C1 C2 -1.8(8) .
Zn1 N1 C1 C2 174.6(4) .
N1 C1 C2 C3 1.6(8) .
C1 C2 C3 C4 -0.3(8) .
C2 C3 C4 C5 -0.7(8) .
C1 N1 C5 C4 0.8(7) .
Zn1 N1 C5 C4 -176.0(4) .
C1 N1 C5 C6 -177.3(4) .
Zn1 N1 C5 C6 5.8(6) .
C3 C4 C5 N1 0.4(8) .
C3 C4 C5 C6 178.5(5) .
C7 N2 C6 C5 179.2(4) .
Zn1 N2 C6 C5 -5.1(6) .
N1 C5 C6 N2 -0.1(7) .
C4 C5 C6 N2 -178.2(5) .
C6 N2 C7 C8 40.5(7) .
Zn1 N2 C7 C8 -134.3(4) .
C6 N2 C7 C12 -140.6(5) .
Zn1 N2 C7 C12 44.6(6) .
C12 C7 C8 C9 -0.5(7) .
N2 C7 C8 C9 178.4(4) .
C7 C8 C9 C10 1.6(7) .
C7 C8 C9 C13 -178.8(4) .
C8 C9 C10 C11 -0.6(7) .
C13 C9 C10 C11 179.8(5) .
C9 C10 C11 C12 -1.5(8) .
C10 C11 C12 C7 2.6(7) .
C8 C7 C12 C11 -1.6(7) .
N2 C7 C12 C11 179.5(4) .
C8 C9 C13 C14 -40.7(7) .
C10 C9 C13 C14 138.9(5) .
C8 C9 C13 C18 139.4(5) .
C10 C9 C13 C18 -41.0(7) .
C18 C13 C14 C15 -0.3(7) .
C9 C13 C14 C15 179.8(4) .
C13 C14 C15 C16 -0.6(7) .
C13 C14 C15 C27 179.3(4) .
C14 C15 C16 C17 1.1(7) .
C27 C15 C16 C17 -178.9(4) .
C14 C15 C16 C19 179.8(4) .
C27 C15 C16 C19 -0.2(6) .
C19 C16 C17 C18 -179.3(4) .
C15 C16 C17 C18 -0.6(7) .
C19 C16 C17 C26 1.3(7) .
C15 C16 C17 C26 180.0(4) .
C14 C13 C18 C17 0.8(7) .
C9 C13 C18 C17 -179.3(4) .
C16 C17 C18 C13 -0.3(7) .
C26 C17 C18 C13 179.1(5) .
C17 C16 C19 C20 -178.7(4) .
C15 C16 C19 C20 2.5(7) .
C17 C16 C19 C24 1.0(7) .
C15 C16 C19 C24 -177.7(4) .
C16 C19 C20 C21 177.2(4) .
C24 C19 C20 C21 -2.5(7) .
C16 C19 C20 C28 -3.3(6) .
C24 C19 C20 C28 177.0(4) .
C19 C20 C21 C22 2.2(7) .
C28 C20 C21 C22 -177.2(4) .
C20 C21 C22 C23 0.3(7) .
C20 C21 C22 C29 -178.5(4) .
C21 C22 C23 C24 -2.6(7) .
C29 C22 C23 C24 176.3(4) .
C22 C23 C24 C19 2.2(7) .
C22 C23 C24 C25 -174.7(5) .
C16 C19 C24 C23 -179.4(4) .
C20 C19 C24 C23 0.4(7) .
C16 C19 C24 C25 -2.3(7) .
C20 C19 C24 C25 177.5(4) .
C23 C24 C25 C26 178.3(5) .
C19 C24 C25 C26 1.3(7) .
C24 C25 C26 C17 0.9(8) .
C18 C17 C26 C25 178.3(5) .
C16 C17 C26 C25 -2.2(7) .
C14 C15 C27 C28 178.7(5) .
C16 C15 C27 C28 -1.3(7) .
C15 C27 C28 C20 0.4(7) .
C21 C20 C28 C27 -178.7(5) .
C19 C20 C28 C27 1.9(7) .
C21 C22 C29 C30 42.0(7) .
C23 C22 C29 C30 -136.8(5) .
C21 C22 C29 C34 -139.5(5) .
C23 C22 C29 C34 41.7(7) .
C34 C29 C30 C31 0.5(7) .
C22 C29 C30 C31 179.0(4) .
C29 C30 C31 C32 -0.9(7) .
C29 C30 C31 N3 179.8(4) .
C35 N3 C31 C30 -50.6(6) .
Zn1 N3 C31 C30 121.9(4) 3_666
C35 N3 C31 C32 130.1(5) .
Zn1 N3 C31 C32 -57.5(6) 3_666
C30 C31 C32 C33 0.9(7) .
N3 C31 C32 C33 -179.8(4) .
C31 C32 C33 C34 -0.5(8) .
C32 C33 C34 C29 0.1(8) .
C30 C29 C34 C33 -0.1(7) .
C22 C29 C34 C33 -178.6(5) .
C31 N3 C35 C36 -178.9(4) .
Zn1 N3 C35 C36 7.3(6) 3_666
C40 N4 C36 C37 -1.8(7) .
Zn1 N4 C36 C37 179.4(4) 3_666
C40 N4 C36 C35 175.8(4) .
Zn1 N4 C36 C35 -3.0(5) 3_666
N3 C35 C36 N4 -3.3(7) .
N3 C35 C36 C37 174.3(5) .
N4 C36 C37 C38 1.4(8) .
C35 C36 C37 C38 -176.1(5) .
C36 C37 C38 C39 -0.9(8) .
C37 C38 C39 C40 0.9(9) .
C36 N4 C40 C39 1.9(8) .
Zn1 N4 C40 C39 -179.5(4) 3_666
C38 C39 C40 N4 -1.5(9) .
C50 C45 C46 C47 0.0 .
C45 C46 C47 C48 0.0 .
C46 C47 C48 C49 0.0 .
C47 C48 C49 C50 0.0 .
C48 C49 C50 C45 0.0 .
C46 C45 C50 C49 0.0 .
